data_4305864
loop_
_publ_author_name
'Anthony G. M. Barrett'
'Mark R. Crimmin'
'Michael S. Hill'
'Peter B. Hitchcock'
'Gabriele Kociok-K\"ohn'
'Panayiotis A. Procopiou'

_publ_contact_author_address
;
Department of Chemistry
University of Bath
Bath, BA2 7AY
United Kingdom
;
_publ_contact_author_email m.s.hill@bath.ac.uk
_publ_contact_author_fax '44 1225 82 6231'
_publ_contact_author_name 'Michael S. Hill'
_publ_contact_author_phone '44 1225 38 3394'
_publ_section_title
;
Triazenide Complexes of the Heavier Alkaline Earths: Synthesis,
Characterization, And Suitability for Hydroamination Catalysis
;
_journal_name_full 'Inorganic Chemistry'
_journal_page_first 7366
_journal_page_last 7376
_journal_paper_doi 10.1021/ic800789x
_journal_volume 47
_journal_year 2008
_chemical_formula_moiety 'C48 H70 N6'
_chemical_formula_sum 'C48 H70 N6'
_chemical_formula_weight 731.10
_chemical_name_systematic
;

 ?

;
_space_group_IT_number 2
_symmetry_cell_setting triclinic
_symmetry_space_group_name_Hall '-P 1'
_symmetry_space_group_name_H-M 'P -1'
_atom_sites_solution_hydrogens geom
_atom_sites_solution_primary direct
_atom_sites_solution_secondary difmap
_audit_creation_method SHELXL-97
_cell_angle_alpha 88.064(2)
_cell_angle_beta 72.250(2)
_cell_angle_gamma 80.209(2)
_cell_formula_units_Z 2
_cell_length_a 12.2291(5)
_cell_length_b 13.5407(6)
_cell_length_c 14.9435(7)
_cell_measurement_reflns_used 10608
_cell_measurement_temperature 150(2)
_cell_measurement_theta_max 27.485
_cell_measurement_theta_min 2.910
_cell_volume 2321.95(18)
_computing_cell_refinement 'HKL Scalepack (Otwinski & Minor, 1997)'
_computing_data_collection 'Collect (Nonius BV, 1997-2000)'
_computing_data_reduction
;

 DENZO-SCALEPACK Z. Otwinowski and W. Minor, " 

 Processing of X-ray Diffraction Data Collected in Oscillation Mode ", 

 Methods in Enzymology, Volume 276: Macromolecular Crystallography, 

 part A, p.307-326, 1997,C.W. Carter, Jr. & R. M. Sweet, Eds., Academic Press.

;
_computing_molecular_graphics 'ORTEP3 for Windows - Farrugia, L. J. J. Appl. Crystallogr. 1997, 30, 565'
_computing_publication_material
;

 'WinGX publication routines, Farrugia, 

 L. J., J. Appl. Crystallogr., 1999, 32, 837-838

;
_computing_structure_refinement
;

 SHELXL97 -Program for Crystal Structure Analysis (Release 97-2). 

 Sheldrick, G.M., Instit\"ut f\"ur Anorganische Chemie der Universit\"at, 

 Tammanstrasse 4, D-3400 G\"ottingen, Germany, 1998 

;
_computing_structure_solution
; 

 SIR97- Altomare A., Burla M.C., Camalli M., Cascarano G.L., Giacovazzo C. , 

 Guagliardi A., Moliterni A.G.G., Polidori G.,Spagna R. 

 (1999) J. Appl. Cryst. 32, 115-119

;
_diffrn_ambient_temperature 150(2)
_diffrn_measured_fraction_theta_full 0.956
_diffrn_measured_fraction_theta_max 0.905
_diffrn_measurement_device_type 'Nonius Kappa CCD'
_diffrn_measurement_method '159 2.0 degree images with \w scans'
_diffrn_radiation_monochromator graphite
_diffrn_radiation_source 'fine-focus sealed tube'
_diffrn_radiation_type MoK\a
_diffrn_radiation_wavelength 0.71073
_diffrn_reflns_av_R_equivalents 0.1132
_diffrn_reflns_av_sigmaI/netI 0.2057
_diffrn_reflns_limit_h_max 15
_diffrn_reflns_limit_h_min -15
_diffrn_reflns_limit_k_max 17
_diffrn_reflns_limit_k_min -17
_diffrn_reflns_limit_l_max 19
_diffrn_reflns_limit_l_min -19
_diffrn_reflns_number 22455
_diffrn_reflns_theta_full 25.00
_diffrn_reflns_theta_max 27.62
_diffrn_reflns_theta_min 5.55
_diffrn_standards_decay_% 0
_diffrn_standards_number 0
_exptl_absorpt_coefficient_mu 0.061
_exptl_absorpt_correction_T_max 0.990
_exptl_absorpt_correction_T_min 0.890
_exptl_absorpt_correction_type multi-scan
_exptl_absorpt_process_details
;

multi-scan from symmetry-related measurements 

 Sortav (Blessing 1995)

;
_exptl_crystal_colour colourless
_exptl_crystal_density_diffrn 1.046
_exptl_crystal_density_method 'not measured'
_exptl_crystal_description block
_exptl_crystal_F_000 800
_exptl_crystal_size_max 0.25
_exptl_crystal_size_mid 0.25
_exptl_crystal_size_min 0.20
_refine_diff_density_max 0.157
_refine_diff_density_min -0.175
_refine_diff_density_rms 0.033
_refine_ls_extinction_method none
_refine_ls_goodness_of_fit_ref 0.900
_refine_ls_hydrogen_treatment mixed
_refine_ls_matrix_type full
_refine_ls_number_parameters 549
_refine_ls_number_reflns 9759
_refine_ls_number_restraints 0
_refine_ls_restrained_S_all 0.900
_refine_ls_R_factor_all 0.2197
_refine_ls_R_factor_gt 0.0625
_refine_ls_shift/su_max 0.001
_refine_ls_shift/su_mean 0.000
_refine_ls_structure_factor_coef Fsqd
_refine_ls_weighting_details 'calc w=1/[\s^2^(Fo^2^)+(0.0746P)^2^+0.0000P] where P=(Fo^2^+2Fc^2^)/3'
_refine_ls_weighting_scheme calc
_refine_ls_wR_factor_gt 0.1317
_refine_ls_wR_factor_ref 0.1818
_reflns_number_gt 3570
_reflns_number_total 9759
_reflns_threshold_expression >2sigma(I)
_cod_data_source_file ic800789x-file001_2.cif
_cod_data_source_block h07msh5
_cod_database_code 4305864

loop_
_symmetry_equiv_pos_as_xyz
'x, y, z'
'-x, -y, -z'

loop_
_atom_site_label
_atom_site_type_symbol
_atom_site_fract_x
_atom_site_fract_y
_atom_site_fract_z
_atom_site_U_iso_or_equiv
_atom_site_adp_type
_atom_site_occupancy
_atom_site_symmetry_multiplicity
_atom_site_calc_flag
_atom_site_refinement_flags
_atom_site_disorder_assembly
_atom_site_disorder_group
N1 N 0.38264(19) 0.13899(17) 0.22717(14) 0.0434(5) Uani 1 1 d . . .
H1A H 0.340(2) 0.184(2) 0.2759(19) 0.072(9) Uiso 1 1 d . . .
N2 N 0.32992(19) 0.11713(16) 0.16611(13) 0.0427(5) Uani 1 1 d . . .
N3 N 0.23779(19) 0.17960(16) 0.17191(13) 0.0441(5) Uani 1 1 d . . .
N4 N 0.25939(19) 0.30424(17) 0.36951(13) 0.0512(6) Uani 1 1 d . . .
N5 N 0.21037(19) 0.38690(17) 0.34406(14) 0.0497(6) Uani 1 1 d . . .
N6 N 0.19082(19) 0.37747(18) 0.26248(15) 0.0499(6) Uani 1 1 d . . .
H6A H 0.201(3) 0.310(3) 0.235(2) 0.108(12) Uiso 1 1 d . . .
C1 C 0.4817(2) 0.07175(19) 0.23537(17) 0.0448(6) Uani 1 1 d . . .
C2 C 0.4664(2) 0.0041(2) 0.30951(17) 0.0502(7) Uani 1 1 d . . .
C3 C 0.3476(2) -0.0073(2) 0.37451(17) 0.0601(8) Uani 1 1 d . . .
H3 H 0.2880 0.0406 0.3545 0.072 Uiso 1 1 calc R . .
C4 C 0.3349(3) 0.0182(2) 0.47642(18) 0.0769(10) Uani 1 1 d . . .
H4A H 0.2567 0.0109 0.5163 0.115 Uiso 1 1 calc R . .
H4B H 0.3467 0.0874 0.4809 0.115 Uiso 1 1 calc R . .
H4C H 0.3931 -0.0275 0.4974 0.115 Uiso 1 1 calc R . .
C5 C 0.3236(3) -0.1139(3) 0.3664(2) 0.0971(12) Uani 1 1 d . . .
H5A H 0.2457 -0.1195 0.4080 0.146 Uiso 1 1 calc R . .
H5B H 0.3819 -0.1623 0.3847 0.146 Uiso 1 1 calc R . .
H5C H 0.3280 -0.1277 0.3014 0.146 Uiso 1 1 calc R . .
C6 C 0.5660(3) -0.0551(2) 0.3208(2) 0.0601(8) Uani 1 1 d . . .
H6 H 0.5584 -0.1010 0.3710 0.072 Uiso 1 1 calc R . .
C7 C 0.6743(3) -0.0488(2) 0.2615(2) 0.0666(8) Uani 1 1 d . . .
H7 H 0.7410 -0.0897 0.2709 0.080 Uiso 1 1 calc R . .
C8 C 0.6868(3) 0.0168(2) 0.1879(2) 0.0618(8) Uani 1 1 d . . .
H8 H 0.7625 0.0197 0.1465 0.074 Uiso 1 1 calc R . .
C10 C 0.5923(2) 0.0783(2) 0.17296(17) 0.0497(7) Uani 1 1 d . . .
C11 C 0.6082(2) 0.1518(2) 0.09256(17) 0.0544(7) Uani 1 1 d . . .
H11 H 0.5295 0.1849 0.0905 0.065 Uiso 1 1 calc R . .
C12 C 0.6733(3) 0.0990(2) -0.0016(2) 0.0841(10) Uani 1 1 d . . .
H12A H 0.6800 0.1481 -0.0519 0.126 Uiso 1 1 calc R . .
H12B H 0.6305 0.0479 -0.0124 0.126 Uiso 1 1 calc R . .
H12C H 0.7513 0.0670 -0.0011 0.126 Uiso 1 1 calc R . .
C13 C 0.6741(3) 0.2329(3) 0.1082(2) 0.0860(10) Uani 1 1 d . . .
H13A H 0.6819 0.2803 0.0565 0.129 Uiso 1 1 calc R . .
H13B H 0.7516 0.2017 0.1104 0.129 Uiso 1 1 calc R . .
H13C H 0.6309 0.2687 0.1678 0.129 Uiso 1 1 calc R . .
C14 C 0.1779(2) 0.15994(19) 0.10715(17) 0.0450(7) Uani 1 1 d . . .
C15 C 0.2046(2) 0.2033(2) 0.01848(18) 0.0504(7) Uani 1 1 d . . .
C16 C 0.3052(2) 0.2607(2) -0.01490(18) 0.0581(8) Uani 1 1 d . . .
H16 H 0.3281 0.2758 0.0413 0.070 Uiso 1 1 calc R . .
C17 C 0.2709(3) 0.3608(2) -0.0579(2) 0.0754(9) Uani 1 1 d . . .
H17A H 0.3382 0.3956 -0.0784 0.113 Uiso 1 1 calc R . .
H17B H 0.2073 0.4024 -0.0108 0.113 Uiso 1 1 calc R . .
H17C H 0.2453 0.3487 -0.1120 0.113 Uiso 1 1 calc R . .
C18 C 0.4097(3) 0.1963(3) -0.0823(3) 0.0903(11) Uani 1 1 d . . .
H18A H 0.4743 0.2342 -0.1029 0.135 Uiso 1 1 calc R . .
H18B H 0.3889 0.1775 -0.1370 0.135 Uiso 1 1 calc R . .
H18C H 0.4334 0.1357 -0.0504 0.135 Uiso 1 1 calc R . .
C19 C 0.1373(3) 0.1897(2) -0.03838(19) 0.0577(8) Uani 1 1 d . . .
H19 H 0.1544 0.2172 -0.0995 0.069 Uiso 1 1 calc R . .
C20 C 0.0463(3) 0.1374(2) -0.0081(2) 0.0598(8) Uani 1 1 d . . .
H20 H 0.0013 0.1290 -0.0482 0.072 Uiso 1 1 calc R . .
C21 C 0.0200(2) 0.0970(2) 0.0806(2) 0.0600(8) Uani 1 1 d . . .
H21 H -0.0434 0.0612 0.1009 0.072 Uiso 1 1 calc R . .
C22 C 0.0842(2) 0.1078(2) 0.14034(18) 0.0526(7) Uani 1 1 d . B .
C23 C 0.0559(3) 0.0641(3) 0.2377(2) 0.0707(9) Uani 1 1 d . . .
H23A H 0.0898 0.1062 0.2725 0.085 Uiso 0.50 1 calc PR A 1
H23B H 0.1159 0.0751 0.2675 0.085 Uiso 0.50 1 calc PR A 2
C24 C -0.0761(8) 0.0832(12) 0.2935(10) 0.093(5) Uani 0.50 1 d P B 1
H24A H -0.1089 0.1536 0.2878 0.140 Uiso 0.50 1 calc PR B 1
H24B H -0.0862 0.0683 0.3599 0.140 Uiso 0.50 1 calc PR B 1
H24C H -0.1165 0.0399 0.2680 0.140 Uiso 0.50 1 calc PR B 1
C25 C 0.1191(8) -0.0332(9) 0.2400(7) 0.078(3) Uani 0.50 1 d P B 1
H25A H 0.0975 -0.0576 0.3045 0.117 Uiso 0.50 1 calc PR B 1
H25B H 0.2028 -0.0308 0.2184 0.117 Uiso 0.50 1 calc PR B 1
H25C H 0.1009 -0.0784 0.1988 0.117 Uiso 0.50 1 calc PR B 1
C24A C -0.0573(18) 0.1076(14) 0.2967(12) 0.232(13) Uani 0.50 1 d P B 2
H24D H -0.0719 0.0772 0.3587 0.348 Uiso 0.50 1 calc PR B 2
H24E H -0.1164 0.0955 0.2684 0.348 Uiso 0.50 1 calc PR B 2
H24F H -0.0609 0.1800 0.3033 0.348 Uiso 0.50 1 calc PR B 2
C25A C 0.0539(12) -0.0545(8) 0.2327(7) 0.110(4) Uani 0.50 1 d P B 2
H25D H 0.0358 -0.0813 0.2963 0.165 Uiso 0.50 1 calc PR B 2
H25E H 0.1303 -0.0888 0.1944 0.165 Uiso 0.50 1 calc PR B 2
H25F H -0.0057 -0.0653 0.2043 0.165 Uiso 0.50 1 calc PR B 2
C26 C 0.2729(3) 0.31096(19) 0.46208(17) 0.0579(8) Uani 1 1 d . . .
C27 C 0.3837(3) 0.3151(2) 0.4699(2) 0.0645(8) Uani 1 1 d . . .
C28 C 0.4873(3) 0.3190(2) 0.3849(2) 0.0660(8) Uani 1 1 d . . .
H28 H 0.4634 0.3076 0.3282 0.079 Uiso 1 1 calc R . .
C29 C 0.5889(3) 0.2372(3) 0.3849(2) 0.0843(10) Uani 1 1 d . . .
H29A H 0.6540 0.2417 0.3281 0.126 Uiso 1 1 calc R . .
H29B H 0.5650 0.1715 0.3862 0.126 Uiso 1 1 calc R . .
H29C H 0.6132 0.2456 0.4405 0.126 Uiso 1 1 calc R . .
C30 C 0.5238(4) 0.4233(3) 0.3762(3) 0.0987(12) Uani 1 1 d . . .
H30A H 0.5911 0.4241 0.3202 0.148 Uiso 1 1 calc R . .
H30B H 0.5446 0.4379 0.4322 0.148 Uiso 1 1 calc R . .
H30C H 0.4589 0.4742 0.3708 0.148 Uiso 1 1 calc R . .
C31 C 0.3931(4) 0.3163(2) 0.5600(2) 0.0892(11) Uani 1 1 d . . .
H31 H 0.4663 0.3206 0.5680 0.107 Uiso 1 1 calc R . .
C32 C 0.3004(6) 0.3114(3) 0.6369(3) 0.1056(15) Uani 1 1 d . . .
H32 H 0.3102 0.3119 0.6976 0.127 Uiso 1 1 calc R . .
C33 C 0.1931(5) 0.3057(3) 0.6292(2) 0.0948(13) Uani 1 1 d . . .
H33 H 0.1296 0.3022 0.6843 0.114 Uiso 1 1 calc R . .
C34 C 0.1759(3) 0.3050(2) 0.5396(2) 0.0722(10) Uani 1 1 d . D .
C35 C 0.0588(3) 0.2963(2) 0.5283(2) 0.0829(11) Uani 1 1 d . . .
H35A H 0.0672 0.2765 0.4624 0.099 Uiso 0.50 1 calc PR C 1
H35B H 0.0502 0.3444 0.4777 0.099 Uiso 0.50 1 calc PR C 2
C36 C 0.0120(10) 0.2174(9) 0.5969(9) 0.172(5) Uani 0.50 1 d P D 1
H36A H -0.0643 0.2088 0.5929 0.258 Uiso 0.50 1 calc PR D 1
H36B H 0.0042 0.2387 0.6609 0.258 Uiso 0.50 1 calc PR D 1
H36C H 0.0659 0.1537 0.5812 0.258 Uiso 0.50 1 calc PR D 1
C37 C -0.0156(7) 0.3995(7) 0.5541(6) 0.114(3) Uani 0.50 1 d P D 1
H37A H -0.0930 0.3987 0.5480 0.171 Uiso 0.50 1 calc PR D 1
H37B H 0.0215 0.4493 0.5117 0.171 Uiso 0.50 1 calc PR D 1
H37C H -0.0231 0.4169 0.6190 0.171 Uiso 0.50 1 calc PR D 1
C36A C 0.0523(6) 0.1908(5) 0.4889(4) 0.078(2) Uani 0.50 1 d P D 2
H36D H -0.0257 0.1913 0.4837 0.117 Uiso 0.50 1 calc PR D 2
H36E H 0.0687 0.1380 0.5318 0.117 Uiso 0.50 1 calc PR D 2
H36F H 0.1101 0.1777 0.4267 0.117 Uiso 0.50 1 calc PR D 2
C37A C -0.0566(7) 0.3252(6) 0.6111(5) 0.109(3) Uani 0.50 1 d P D 2
H37D H -0.1231 0.3153 0.5908 0.163 Uiso 0.50 1 calc PR D 2
H37E H -0.0655 0.3956 0.6294 0.163 Uiso 0.50 1 calc PR D 2
H37F H -0.0535 0.2826 0.6649 0.163 Uiso 0.50 1 calc PR D 2
C38 C 0.1522(3) 0.4644(2) 0.21627(17) 0.0533(7) Uani 1 1 d . . .
C39 C 0.2223(3) 0.5389(2) 0.19070(17) 0.0606(8) Uani 1 1 d . F .
C40 C 0.3371(3) 0.5310(2) 0.2108(2) 0.0719(9) Uani 1 1 d . . .
H40A H 0.3392 0.4782 0.2590 0.086 Uiso 0.50 1 calc PR E 1
H40B H 0.3254 0.5102 0.2775 0.086 Uiso 0.50 1 calc PR E 2
C41 C 0.4443(15) 0.4963(15) 0.1185(11) 0.164(7) Uani 0.50 1 d P F 1
H41A H 0.5177 0.4916 0.1334 0.246 Uiso 0.50 1 calc PR F 1
H41B H 0.4426 0.5454 0.0690 0.246 Uiso 0.50 1 calc PR F 1
H41C H 0.4381 0.4306 0.0967 0.246 Uiso 0.50 1 calc PR F 1
C42 C 0.364(2) 0.6307(15) 0.2489(8) 0.118(5) Uani 0.50 1 d P F 1
H42A H 0.4405 0.6165 0.2594 0.177 Uiso 0.50 1 calc PR F 1
H42B H 0.3041 0.6529 0.3081 0.177 Uiso 0.50 1 calc PR F 1
H42C H 0.3643 0.6835 0.2024 0.177 Uiso 0.50 1 calc PR F 1
C41A C 0.4235(10) 0.4510(10) 0.1484(8) 0.075(3) Uani 0.50 1 d P F 2
H41D H 0.3921 0.3882 0.1567 0.112 Uiso 0.50 1 calc PR F 2
H41E H 0.4963 0.4412 0.1648 0.112 Uiso 0.50 1 calc PR F 2
H41F H 0.4387 0.4713 0.0827 0.112 Uiso 0.50 1 calc PR F 2
C42A C 0.3796(16) 0.6268(12) 0.1995(8) 0.093(4) Uani 0.50 1 d P F 2
H42D H 0.3212 0.6777 0.2410 0.139 Uiso 0.50 1 calc PR F 2
H42E H 0.3938 0.6477 0.1341 0.139 Uiso 0.50 1 calc PR F 2
H42F H 0.4523 0.6192 0.2158 0.139 Uiso 0.50 1 calc PR F 2
C43 C 0.1829(4) 0.6193(3) 0.1413(2) 0.0823(10) Uani 1 1 d . . .
H43 H 0.2272 0.6719 0.1236 0.099 Uiso 1 1 calc R F .
C44 C 0.0833(4) 0.6249(3) 0.1174(2) 0.0887(11) Uani 1 1 d . F .
H44 H 0.0593 0.6806 0.0834 0.106 Uiso 1 1 calc R . .
C45 C 0.0174(3) 0.5499(3) 0.1426(2) 0.0785(10) Uani 1 1 d . . .
H45 H -0.0516 0.5543 0.1249 0.094 Uiso 1 1 calc R F .
C46 C 0.0495(3) 0.4672(2) 0.19370(18) 0.0605(8) Uani 1 1 d . F .
C47 C -0.0267(3) 0.3883(2) 0.2259(2) 0.0696(9) Uani 1 1 d . . .
H47 H 0.0260 0.3231 0.2261 0.084 Uiso 1 1 calc R F .
C48 C -0.1039(3) 0.4110(3) 0.3264(2) 0.0911(11) Uani 1 1 d . F .
H48A H -0.1526 0.3590 0.3470 0.137 Uiso 1 1 calc R . .
H48B H -0.1538 0.4764 0.3295 0.137 Uiso 1 1 calc R . .
H48C H -0.0551 0.4122 0.3675 0.137 Uiso 1 1 calc R . .
C49 C -0.0998(3) 0.3737(3) 0.1619(3) 0.1044(12) Uani 1 1 d . F .
H49A H -0.1462 0.3210 0.1870 0.157 Uiso 1 1 calc R . .
H49B H -0.0481 0.3541 0.0985 0.157 Uiso 1 1 calc R . .
H49C H -0.1518 0.4366 0.1592 0.157 Uiso 1 1 calc R . .

loop_
_atom_site_aniso_label
_atom_site_aniso_U_11
_atom_site_aniso_U_22
_atom_site_aniso_U_33
_atom_site_aniso_U_23
_atom_site_aniso_U_13
_atom_site_aniso_U_12
N1 0.0488(14) 0.0428(14) 0.0404(12) -0.0059(10) -0.0178(11) -0.0031(12)
N2 0.0426(13) 0.0421(13) 0.0446(12) 0.0018(9) -0.0142(10) -0.0083(11)
N3 0.0430(13) 0.0422(13) 0.0474(12) 0.0015(10) -0.0162(10) -0.0040(11)
N4 0.0635(15) 0.0415(14) 0.0450(12) 0.0023(10) -0.0143(11) -0.0038(12)
N5 0.0629(15) 0.0395(14) 0.0430(13) 0.0034(10) -0.0106(11) -0.0091(12)
N6 0.0618(16) 0.0413(15) 0.0474(13) 0.0022(11) -0.0205(11) -0.0043(12)
C1 0.0511(17) 0.0360(15) 0.0505(15) -0.0028(12) -0.0245(13) 0.0010(13)
C2 0.0610(19) 0.0430(17) 0.0520(15) 0.0010(13) -0.0269(14) -0.0057(15)
C3 0.0640(19) 0.059(2) 0.0568(17) 0.0129(14) -0.0187(14) -0.0107(16)
C4 0.095(2) 0.077(2) 0.0545(17) 0.0121(15) -0.0184(16) -0.0116(19)
C5 0.107(3) 0.086(3) 0.106(3) 0.003(2) -0.027(2) -0.046(2)
C6 0.072(2) 0.0486(19) 0.0662(18) 0.0106(14) -0.0345(17) -0.0057(17)
C7 0.064(2) 0.058(2) 0.082(2) 0.0063(17) -0.0363(18) 0.0036(16)
C8 0.0484(18) 0.058(2) 0.076(2) 0.0007(16) -0.0205(15) -0.0008(16)
C10 0.0477(17) 0.0440(17) 0.0568(16) -0.0011(13) -0.0169(14) -0.0038(14)
C11 0.0464(16) 0.0549(19) 0.0568(16) 0.0036(13) -0.0110(13) -0.0040(14)
C12 0.104(3) 0.073(2) 0.0631(19) 0.0005(16) -0.0171(18) 0.001(2)
C13 0.102(3) 0.068(2) 0.095(2) 0.0126(18) -0.0314(19) -0.034(2)
C14 0.0454(16) 0.0368(15) 0.0543(15) -0.0069(12) -0.0199(13) -0.0007(13)
C15 0.0562(18) 0.0463(17) 0.0542(16) 0.0014(13) -0.0242(14) -0.0102(14)
C16 0.068(2) 0.060(2) 0.0575(16) 0.0156(14) -0.0293(15) -0.0256(17)
C17 0.090(2) 0.067(2) 0.0731(19) 0.0159(16) -0.0237(17) -0.0278(19)
C18 0.063(2) 0.081(3) 0.125(3) 0.010(2) -0.020(2) -0.025(2)
C19 0.069(2) 0.0530(19) 0.0597(16) 0.0056(13) -0.0313(15) -0.0133(16)
C20 0.063(2) 0.0512(19) 0.077(2) -0.0043(15) -0.0400(16) -0.0057(16)
C21 0.0471(18) 0.0542(19) 0.083(2) 0.0011(16) -0.0238(16) -0.0115(15)
C22 0.0467(17) 0.0503(18) 0.0621(17) -0.0023(13) -0.0166(14) -0.0106(14)
C23 0.065(2) 0.085(3) 0.066(2) 0.0136(18) -0.0173(17) -0.033(2)
C24 0.030(4) 0.134(11) 0.112(9) 0.038(7) -0.013(5) -0.029(5)
C25 0.085(7) 0.086(7) 0.070(4) 0.019(4) -0.033(5) -0.018(6)
C24A 0.32(2) 0.110(10) 0.113(11) 0.027(7) 0.123(13) 0.019(13)
C25A 0.162(12) 0.062(6) 0.095(6) 0.029(4) -0.024(7) -0.016(7)
C26 0.092(2) 0.0325(16) 0.0383(15) -0.0030(11) -0.0110(16) 0.0045(15)
C27 0.093(3) 0.0435(18) 0.063(2) -0.0024(13) -0.0405(18) 0.0064(17)
C28 0.082(2) 0.061(2) 0.0653(19) -0.0018(15) -0.0374(17) -0.0107(18)
C29 0.089(3) 0.079(3) 0.091(2) -0.0037(19) -0.0445(19) -0.002(2)
C30 0.126(3) 0.070(3) 0.111(3) 0.006(2) -0.050(2) -0.022(2)
C31 0.139(3) 0.066(2) 0.064(2) -0.0079(17) -0.053(2) 0.019(2)
C32 0.171(5) 0.078(3) 0.056(2) -0.0047(18) -0.045(3) 0.031(3)
C33 0.152(4) 0.056(2) 0.048(2) 0.0039(15) -0.006(2) 0.014(3)
C34 0.104(3) 0.0452(19) 0.0518(19) 0.0017(13) -0.0105(19) 0.0041(18)
C35 0.095(3) 0.053(2) 0.066(2) 0.0047(16) 0.0207(19) -0.004(2)
C36 0.131(9) 0.137(10) 0.236(13) 0.079(9) -0.026(8) -0.061(8)
C37 0.102(6) 0.108(7) 0.111(6) -0.025(5) -0.015(5) 0.012(5)
C36A 0.086(5) 0.062(4) 0.063(4) -0.017(3) 0.009(3) -0.006(4)
C37A 0.136(7) 0.056(5) 0.074(4) 0.004(4) 0.048(4) 0.000(5)
C38 0.063(2) 0.0450(18) 0.0458(15) -0.0004(13) -0.0107(14) -0.0019(15)
C39 0.075(2) 0.0511(19) 0.0483(16) 0.0082(14) -0.0105(15) -0.0067(17)
C40 0.083(2) 0.061(2) 0.075(2) 0.0180(17) -0.0203(18) -0.0312(19)
C41 0.109(9) 0.24(2) 0.117(12) -0.056(11) 0.010(8) -0.032(11)
C42 0.153(11) 0.102(8) 0.110(10) 0.007(10) -0.045(11) -0.044(7)
C41A 0.047(5) 0.104(8) 0.060(5) 0.008(4) -0.001(4) -0.003(4)
C42A 0.101(7) 0.075(6) 0.116(10) 0.016(9) -0.039(9) -0.045(6)
C43 0.101(3) 0.064(2) 0.074(2) 0.0229(17) -0.019(2) -0.010(2)
C44 0.106(3) 0.069(3) 0.085(2) 0.0258(19) -0.032(2) 0.005(2)
C45 0.083(2) 0.076(3) 0.076(2) 0.0029(19) -0.0368(18) 0.011(2)
C46 0.066(2) 0.054(2) 0.0568(17) -0.0067(14) -0.0214(15) 0.0085(17)
C47 0.063(2) 0.056(2) 0.093(2) -0.0067(16) -0.0332(18) 0.0007(17)
C48 0.089(3) 0.077(3) 0.100(3) -0.001(2) -0.016(2) -0.018(2)
C49 0.096(3) 0.102(3) 0.134(3) -0.021(2) -0.069(2) -0.002(2)

loop_
_atom_type_symbol
_atom_type_description
_atom_type_scat_dispersion_real
_atom_type_scat_dispersion_imag
_atom_type_scat_source
C C 0.0033 0.0016 'International Tables Vol C Tables 4.2.6.8 and 6.1.1.4'
H H 0.0000 0.0000 'International Tables Vol C Tables 4.2.6.8 and 6.1.1.4'
N N 0.0061 0.0033 'International Tables Vol C Tables 4.2.6.8 and 6.1.1.4'

loop_
_geom_angle_atom_site_label_1
_geom_angle_atom_site_label_2
_geom_angle_atom_site_label_3
_geom_angle
_geom_angle_site_symmetry_1
_geom_angle_site_symmetry_3
_geom_angle_publ_flag
N2 N1 C1 119.0(2) . . ?
N2 N1 H1A 117.9(18) . . ?
C1 N1 H1A 119.9(18) . . ?
N3 N2 N1 111.8(2) . . ?
N2 N3 C14 114.2(2) . . ?
N5 N4 C26 112.9(2) . . ?
N4 N5 N6 112.1(2) . . ?
N5 N6 C38 120.0(2) . . ?
N5 N6 H6A 120(2) . . ?
C38 N6 H6A 120(2) . . ?
C2 C1 C10 121.8(3) . . ?
C2 C1 N1 118.4(2) . . ?
C10 C1 N1 119.6(2) . . ?
C6 C2 C1 117.3(2) . . ?
C6 C2 C3 120.1(2) . . ?
C1 C2 C3 122.5(3) . . ?
C2 C3 C4 111.7(2) . . ?
C2 C3 C5 110.6(2) . . ?
C4 C3 C5 110.5(2) . . ?
C2 C3 H3 108.0 . . ?
C4 C3 H3 108.0 . . ?
C5 C3 H3 108.0 . . ?
C3 C4 H4A 109.5 . . ?
C3 C4 H4B 109.5 . . ?
H4A C4 H4B 109.5 . . ?
C3 C4 H4C 109.5 . . ?
H4A C4 H4C 109.5 . . ?
H4B C4 H4C 109.5 . . ?
C3 C5 H5A 109.5 . . ?
C3 C5 H5B 109.5 . . ?
H5A C5 H5B 109.5 . . ?
C3 C5 H5C 109.5 . . ?
H5A C5 H5C 109.5 . . ?
H5B C5 H5C 109.5 . . ?
C7 C6 C2 121.6(3) . . ?
C7 C6 H6 119.2 . . ?
C2 C6 H6 119.2 . . ?
C6 C7 C8 120.0(3) . . ?
C6 C7 H7 120.0 . . ?
C8 C7 H7 120.0 . . ?
C10 C8 C7 121.6(3) . . ?
C10 C8 H8 119.2 . . ?
C7 C8 H8 119.2 . . ?
C8 C10 C1 117.6(3) . . ?
C8 C10 C11 120.8(2) . . ?
C1 C10 C11 121.6(3) . . ?
C10 C11 C12 111.6(2) . . ?
C10 C11 C13 110.7(2) . . ?
C12 C11 C13 109.3(2) . . ?
C10 C11 H11 108.4 . . ?
C12 C11 H11 108.4 . . ?
C13 C11 H11 108.4 . . ?
C11 C12 H12A 109.5 . . ?
C11 C12 H12B 109.5 . . ?
H12A C12 H12B 109.5 . . ?
C11 C12 H12C 109.5 . . ?
H12A C12 H12C 109.5 . . ?
H12B C12 H12C 109.5 . . ?
C11 C13 H13A 109.5 . . ?
C11 C13 H13B 109.5 . . ?
H13A C13 H13B 109.5 . . ?
C11 C13 H13C 109.5 . . ?
H13A C13 H13C 109.5 . . ?
H13B C13 H13C 109.5 . . ?
C15 C14 C22 122.3(2) . . ?
C15 C14 N3 119.6(2) . . ?
C22 C14 N3 117.6(2) . . ?
C19 C15 C14 117.5(2) . . ?
C19 C15 C16 121.4(2) . . ?
C14 C15 C16 121.1(2) . . ?
C15 C16 C18 110.3(2) . . ?
C15 C16 C17 112.1(2) . . ?
C18 C16 C17 111.8(2) . . ?
C15 C16 H16 107.5 . . ?
C18 C16 H16 107.5 . . ?
C17 C16 H16 107.4 . . ?
C16 C17 H17A 109.5 . . ?
C16 C17 H17B 109.5 . . ?
H17A C17 H17B 109.5 . . ?
C16 C17 H17C 109.5 . . ?
H17A C17 H17C 109.5 . . ?
H17B C17 H17C 109.5 . . ?
C16 C18 H18A 109.5 . . ?
C16 C18 H18B 109.5 . . ?
H18A C18 H18B 109.5 . . ?
C16 C18 H18C 109.5 . . ?
H18A C18 H18C 109.5 . . ?
H18B C18 H18C 109.5 . . ?
C20 C19 C15 121.3(3) . . ?
C20 C19 H19 119.4 . . ?
C15 C19 H19 119.4 . . ?
C19 C20 C21 120.2(3) . . ?
C19 C20 H20 119.9 . . ?
C21 C20 H20 119.9 . . ?
C20 C21 C22 121.2(3) . . ?
C20 C21 H21 119.4 . . ?
C22 C21 H21 119.4 . . ?
C21 C22 C14 117.5(2) . . ?
C21 C22 C23 121.6(2) . . ?
C14 C22 C23 120.9(3) . . ?
C25 C23 C24A 128.9(9) . . ?
C25 C23 C22 113.0(4) . . ?
C24A C23 C22 112.3(9) . . ?
C25 C23 C24 117.6(7) . . ?
C22 C23 C24 114.1(6) . . ?
C24A C23 C25A 105.7(9) . . ?
C22 C23 C25A 110.8(4) . . ?
C24 C23 C25A 90.3(7) . . ?
C25 C23 H23A 103.3 . . ?
C24A C23 H23A 88.1 . . ?
C22 C23 H23A 103.3 . . ?
C24 C23 H23A 103.3 . . ?
C25A C23 H23A 134.0 . . ?
C25 C23 H23B 76.2 . . ?
C24A C23 H23B 109.3 . . ?
C22 C23 H23B 109.3 . . ?
C24 C23 H23B 121.3 . . ?
C25A C23 H23B 109.3 . . ?
C23 C24 H24A 109.5 . . ?
C23 C24 H24B 109.5 . . ?
H24A C24 H24B 109.5 . . ?
C23 C24 H24C 109.5 . . ?
H24A C24 H24C 109.5 . . ?
H24B C24 H24C 109.5 . . ?
C23 C25 H25A 109.5 . . ?
C23 C25 H25B 109.5 . . ?
H25A C25 H25B 109.5 . . ?
C23 C25 H25C 109.5 . . ?
H25A C25 H25C 109.5 . . ?
H25B C25 H25C 109.5 . . ?
C23 C24A H24D 109.5 . . ?
C23 C24A H24E 109.5 . . ?
H24D C24A H24E 109.5 . . ?
C23 C24A H24F 109.5 . . ?
H24D C24A H24F 109.5 . . ?
H24E C24A H24F 109.5 . . ?
C23 C25A H25D 109.5 . . ?
C23 C25A H25E 109.5 . . ?
H25D C25A H25E 109.5 . . ?
C23 C25A H25F 109.5 . . ?
H25D C25A H25F 109.5 . . ?
H25E C25A H25F 109.5 . . ?
C34 C26 C27 123.0(3) . . ?
C34 C26 N4 117.6(3) . . ?
C27 C26 N4 119.2(2) . . ?
C31 C27 C26 116.9(3) . . ?
C31 C27 C28 121.3(3) . . ?
C26 C27 C28 121.8(2) . . ?
C27 C28 C29 112.0(3) . . ?
C27 C28 C30 111.0(3) . . ?
C29 C28 C30 111.0(3) . . ?
C27 C28 H28 107.5 . . ?
C29 C28 H28 107.5 . . ?
C30 C28 H28 107.5 . . ?
C28 C29 H29A 109.5 . . ?
C28 C29 H29B 109.5 . . ?
H29A C29 H29B 109.5 . . ?
C28 C29 H29C 109.5 . . ?
H29A C29 H29C 109.5 . . ?
H29B C29 H29C 109.5 . . ?
C28 C30 H30A 109.5 . . ?
C28 C30 H30B 109.5 . . ?
H30A C30 H30B 109.5 . . ?
C28 C30 H30C 109.5 . . ?
H30A C30 H30C 109.5 . . ?
H30B C30 H30C 109.5 . . ?
C32 C31 C27 121.6(4) . . ?
C32 C31 H31 119.2 . . ?
C27 C31 H31 119.2 . . ?
C31 C32 C33 121.5(4) . . ?
C31 C32 H32 119.3 . . ?
C33 C32 H32 119.3 . . ?
C32 C33 C34 120.5(4) . . ?
C32 C33 H33 119.8 . . ?
C34 C33 H33 119.8 . . ?
C26 C34 C33 116.5(4) . . ?
C26 C34 C35 121.6(3) . . ?
C33 C34 C35 121.9(3) . . ?
C36 C35 C34 105.9(5) . . ?
C36 C35 C37 112.1(6) . . ?
C34 C35 C37 105.6(4) . . ?
C36 C35 C37A 60.0(5) . . ?
C34 C35 C37A 121.1(4) . . ?
C37 C35 C37A 52.1(4) . . ?
C36 C35 C36A 60.9(6) . . ?
C34 C35 C36A 114.6(4) . . ?
C37 C35 C36A 139.7(5) . . ?
C37A C35 C36A 105.9(4) . . ?
C36 C35 H35A 111.0 . . ?
C34 C35 H35A 111.0 . . ?
C37 C35 H35A 111.0 . . ?
C37A C35 H35A 127.7 . . ?
C36A C35 H35A 51.3 . . ?
C36 C35 H35B 149.6 . . ?
C34 C35 H35B 104.5 . . ?
C37 C35 H35B 60.1 . . ?
C37A C35 H35B 104.5 . . ?
C36A C35 H35B 104.5 . . ?
H35A C35 H35B 55.3 . . ?
C35 C36 H36A 109.5 . . ?
C35 C36 H36B 109.5 . . ?
H36A C36 H36B 109.5 . . ?
C35 C36 H36C 109.5 . . ?
H36A C36 H36C 109.5 . . ?
H36B C36 H36C 109.5 . . ?
C35 C37 H37A 109.5 . . ?
C35 C37 H37B 109.5 . . ?
H37A C37 H37B 109.5 . . ?
C35 C37 H37C 109.5 . . ?
H37A C37 H37C 109.5 . . ?
H37B C37 H37C 109.5 . . ?
C35 C36A H36D 109.5 . . ?
C35 C36A H36E 109.5 . . ?
H36D C36A H36E 109.5 . . ?
C35 C36A H36F 109.5 . . ?
H36D C36A H36F 109.5 . . ?
H36E C36A H36F 109.5 . . ?
C35 C37A H37D 109.5 . . ?
C35 C37A H37E 109.5 . . ?
H37D C37A H37E 109.5 . . ?
C35 C37A H37F 109.5 . . ?
H37D C37A H37F 109.5 . . ?
H37E C37A H37F 109.5 . . ?
C46 C38 C39 123.4(3) . . ?
C46 C38 N6 117.4(3) . . ?
C39 C38 N6 119.0(3) . . ?
C43 C39 C38 116.3(3) . . ?
C43 C39 C40 121.3(3) . . ?
C38 C39 C40 122.4(3) . . ?
C42A C40 C41A 111.4(8) . . ?
C42A C40 C39 112.1(8) . . ?
C41A C40 C39 108.9(6) . . ?
C41A C40 C42 126.8(9) . . ?
C39 C40 C42 116.8(9) . . ?
C42A C40 C41 84.9(9) . . ?
C39 C40 C41 111.0(7) . . ?
C42 C40 C41 105.7(9) . . ?
C42A C40 H40A 130.3 . . ?
C41A C40 H40A 81.7 . . ?
C39 C40 H40A 107.6 . . ?
C42 C40 H40A 107.6 . . ?
C41 C40 H40A 107.6 . . ?
C42A C40 H40B 108.1 . . ?
C41A C40 H40B 108.1 . . ?
C39 C40 H40B 108.1 . . ?
C42 C40 H40B 82.7 . . ?
C41 C40 H40B 129.7 . . ?
C40 C41 H41A 109.5 . . ?
C40 C41 H41B 109.5 . . ?
H41A C41 H41B 109.5 . . ?
C40 C41 H41C 109.5 . . ?
H41A C41 H41C 109.5 . . ?
H41B C41 H41C 109.5 . . ?
C40 C42 H42A 109.5 . . ?
C40 C42 H42B 109.5 . . ?
H42A C42 H42B 109.5 . . ?
C40 C42 H42C 109.5 . . ?
H42A C42 H42C 109.5 . . ?
H42B C42 H42C 109.5 . . ?
C40 C41A H41D 109.5 . . ?
C40 C41A H41E 109.5 . . ?
H41D C41A H41E 109.5 . . ?
C40 C41A H41F 109.5 . . ?
H41D C41A H41F 109.5 . . ?
H41E C41A H41F 109.5 . . ?
C40 C42A H42D 109.5 . . ?
C40 C42A H42E 109.5 . . ?
H42D C42A H42E 109.5 . . ?
C40 C42A H42F 109.5 . . ?
H42D C42A H42F 109.5 . . ?
H42E C42A H42F 109.5 . . ?
C44 C43 C39 122.3(3) . . ?
C44 C43 H43 118.8 . . ?
C39 C43 H43 118.8 . . ?
C43 C44 C45 119.9(3) . . ?
C43 C44 H44 120.0 . . ?
C45 C44 H44 120.0 . . ?
C44 C45 C46 121.6(3) . . ?
C44 C45 H45 119.2 . . ?
C46 C45 H45 119.2 . . ?
C38 C46 C45 116.5(3) . . ?
C38 C46 C47 122.1(3) . . ?
C45 C46 C47 121.3(3) . . ?
C46 C47 C48 109.9(2) . . ?
C46 C47 C49 114.3(3) . . ?
C48 C47 C49 110.7(3) . . ?
C46 C47 H47 107.2 . . ?
C48 C47 H47 107.2 . . ?
C49 C47 H47 107.2 . . ?
C47 C48 H48A 109.5 . . ?
C47 C48 H48B 109.5 . . ?
H48A C48 H48B 109.5 . . ?
C47 C48 H48C 109.5 . . ?
H48A C48 H48C 109.5 . . ?
H48B C48 H48C 109.5 . . ?
C47 C49 H49A 109.5 . . ?
C47 C49 H49B 109.5 . . ?
H49A C49 H49B 109.5 . . ?
C47 C49 H49C 109.5 . . ?
H49A C49 H49C 109.5 . . ?
H49B C49 H49C 109.5 . . ?

loop_
_geom_bond_atom_site_label_1
_geom_bond_atom_site_label_2
_geom_bond_distance
_geom_bond_site_symmetry_2
_geom_bond_publ_flag
N1 N2 1.333(3) . ?
N1 C1 1.421(3) . ?
N1 H1A 0.93(3) . ?
N2 N3 1.270(3) . ?
N3 C14 1.435(3) . ?
N4 N5 1.280(3) . ?
N4 C26 1.450(3) . ?
N5 N6 1.326(3) . ?
N6 C38 1.428(3) . ?
N6 H6A 0.99(4) . ?
C1 C2 1.402(3) . ?
C1 C10 1.405(3) . ?
C2 C6 1.393(4) . ?
C2 C3 1.511(4) . ?
C3 C4 1.528(4) . ?
C3 C5 1.536(4) . ?
C3 H3 1.0000 . ?
C4 H4A 0.9800 . ?
C4 H4B 0.9800 . ?
C4 H4C 0.9800 . ?
C5 H5A 0.9800 . ?
C5 H5B 0.9800 . ?
C5 H5C 0.9800 . ?
C6 C7 1.365(4) . ?
C6 H6 0.9500 . ?
C7 C8 1.378(4) . ?
C7 H7 0.9500 . ?
C8 C10 1.377(4) . ?
C8 H8 0.9500 . ?
C10 C11 1.522(4) . ?
C11 C12 1.522(4) . ?
C11 C13 1.531(4) . ?
C11 H11 1.0000 . ?
C12 H12A 0.9800 . ?
C12 H12B 0.9800 . ?
C12 H12C 0.9800 . ?
C13 H13A 0.9800 . ?
C13 H13B 0.9800 . ?
C13 H13C 0.9800 . ?
C14 C15 1.399(3) . ?
C14 C22 1.400(3) . ?
C15 C19 1.387(4) . ?
C15 C16 1.514(3) . ?
C16 C18 1.517(4) . ?
C16 C17 1.529(4) . ?
C16 H16 1.0000 . ?
C17 H17A 0.9800 . ?
C17 H17B 0.9800 . ?
C17 H17C 0.9800 . ?
C18 H18A 0.9800 . ?
C18 H18B 0.9800 . ?
C18 H18C 0.9800 . ?
C19 C20 1.372(4) . ?
C19 H19 0.9500 . ?
C20 C21 1.383(4) . ?
C20 H20 0.9500 . ?
C21 C22 1.383(4) . ?
C21 H21 0.9500 . ?
C22 C23 1.513(4) . ?
C23 C25 1.415(11) . ?
C23 C24A 1.433(17) . ?
C23 C24 1.556(11) . ?
C23 C25A 1.615(11) . ?
C23 H23A 1.0000 . ?
C23 H23B 1.0000 . ?
C24 H24A 0.9800 . ?
C24 H24B 0.9800 . ?
C24 H24C 0.9800 . ?
C25 H25A 0.9800 . ?
C25 H25B 0.9800 . ?
C25 H25C 0.9800 . ?
C24A H24D 0.9800 . ?
C24A H24E 0.9800 . ?
C24A H24F 0.9800 . ?
C25A H25D 0.9800 . ?
C25A H25E 0.9800 . ?
C25A H25F 0.9800 . ?
C26 C34 1.394(4) . ?
C26 C27 1.405(4) . ?
C27 C31 1.387(4) . ?
C27 C28 1.503(4) . ?
C28 C29 1.518(4) . ?
C28 C30 1.542(4) . ?
C28 H28 1.0000 . ?
C29 H29A 0.9800 . ?
C29 H29B 0.9800 . ?
C29 H29C 0.9800 . ?
C30 H30A 0.9800 . ?
C30 H30B 0.9800 . ?
C30 H30C 0.9800 . ?
C31 C32 1.355(5) . ?
C31 H31 0.9500 . ?
C32 C33 1.367(6) . ?
C32 H32 0.9500 . ?
C33 C34 1.418(5) . ?
C33 H33 0.9500 . ?
C34 C35 1.516(5) . ?
C35 C36 1.515(9) . ?
C35 C37 1.522(8) . ?
C35 C37A 1.567(7) . ?
C35 C36A 1.588(7) . ?
C35 H35A 1.0000 . ?
C35 H35B 1.0000 . ?
C36 H36A 0.9800 . ?
C36 H36B 0.9800 . ?
C36 H36C 0.9800 . ?
C37 H37A 0.9800 . ?
C37 H37B 0.9800 . ?
C37 H37C 0.9800 . ?
C36A H36D 0.9800 . ?
C36A H36E 0.9800 . ?
C36A H36F 0.9800 . ?
C37A H37D 0.9800 . ?
C37A H37E 0.9800 . ?
C37A H37F 0.9800 . ?
C38 C46 1.391(4) . ?
C38 C39 1.402(4) . ?
C39 C43 1.396(4) . ?
C39 C40 1.509(4) . ?
C40 C42A 1.464(15) . ?
C40 C41A 1.496(14) . ?
C40 C42 1.604(18) . ?
C40 C41 1.604(15) . ?
C40 H40A 1.0000 . ?
C40 H40B 1.0000 . ?
C41 H41A 0.9800 . ?
C41 H41B 0.9800 . ?
C41 H41C 0.9800 . ?
C42 H42A 0.9800 . ?
C42 H42B 0.9800 . ?
C42 H42C 0.9800 . ?
C41A H41D 0.9800 . ?
C41A H41E 0.9800 . ?
C41A H41F 0.9800 . ?
C42A H42D 0.9800 . ?
C42A H42E 0.9800 . ?
C42A H42F 0.9800 . ?
C43 C44 1.358(5) . ?
C43 H43 0.9500 . ?
C44 C45 1.374(5) . ?
C44 H44 0.9500 . ?
C45 C46 1.403(4) . ?
C45 H45 0.9500 . ?
C46 C47 1.508(4) . ?
C47 C48 1.520(4) . ?
C47 C49 1.532(4) . ?
C47 H47 1.0000 . ?
C48 H48A 0.9800 . ?
C48 H48B 0.9800 . ?
C48 H48C 0.9800 . ?
C49 H49A 0.9800 . ?
C49 H49B 0.9800 . ?
C49 H49C 0.9800 . ?
